data_7048604
loop_
_publ_author_name
'Vacher, Antoine'
'Amar, Anissa'
'Camerel, Franck'
'Molard, Yann'
'Latouche, Camille'
'Roisnel, Thierry'
'Dorcet, Vincent'
'Boucekkine, Abdou'
'Akdas-Kili\,c, Huriye'
'Achard, Mathieu'

_publ_section_title
;
 Modulation of emission properties of phosphine-sulfonate ligand
 containing copper complexes: playing with solvato-, thermo-, and
 mechanochromism.
;
_journal_issue 6
_journal_name_full 'Dalton transactions (Cambridge, England : 2003)'
_journal_page_first 2128
_journal_page_last 2134
_journal_paper_doi 10.1039/c8dt04502j
_journal_volume 48
_journal_year 2019
_chemical_compound_source 'synthesis as described'
_chemical_formula_moiety 'C19 H26 Cu O5 P S'
_chemical_formula_sum 'C19 H26 Cu O5 P S'
_chemical_formula_weight 460.97
_space_group_crystal_system monoclinic
_space_group_IT_number 14
_space_group_name_Hall '-P 2ybc'
_space_group_name_H-M_alt 'P 1 21/c 1'
_symmetry_space_group_name_Hall '-P 2ybc'
_symmetry_space_group_name_H-M 'P 1 21/c 1'
_atom_sites_solution_hydrogens geom
_audit_update_record
;
2018-07-24 deposited with the CCDC.
2019-01-11 downloaded from the CCDC.
;
_cell_angle_alpha 90
_cell_angle_beta 97.7230(10)
_cell_angle_gamma 90
_cell_formula_units_Z 4
_cell_length_a 11.7847(4)
_cell_length_b 9.0047(3)
_cell_length_c 20.0552(7)
_cell_measurement_reflns_used 9908
_cell_measurement_temperature 150
_cell_measurement_theta_max 27.56
_cell_measurement_theta_min 2.48
_cell_measurement_wavelength 0.71073
_cell_volume 2108.91(12)
_computing_cell_refinement 'APEX3 (Bruker, 2015); SAINT (Bruker, 2014)'
_computing_data_collection 'SAINT (Bruker, 2014)'
_computing_data_reduction 'SAINT (Bruker, 2014)'
_computing_molecular_graphics 'SXGRAPH (Farrugia, 1999), Mercury (CSD, 2014)'
_computing_publication_material 'CRYSCALc (T. Roisnel, local program, 2015)'
_computing_structure_refinement 'SHELXL-2014/7 (Sheldrick, 2014)'
_computing_structure_solution 'SHELXT (Sheldrick, 2015)'
_diffrn_ambient_temperature 150
_diffrn_detector '(CMOS) PHOTON 100'
_diffrn_measured_fraction_theta_full 0.991
_diffrn_measured_fraction_theta_max 0.993
_diffrn_measurement_device_type 'D8 VENTURE Bruker AXS'
_diffrn_measurement_method 'rotation images'
_diffrn_radiation_monochromator 'multilayer monochromator'
_diffrn_radiation_probe x-ray
_diffrn_radiation_source 'Incoatec microfocus sealed tube'
_diffrn_radiation_type MoK\a
_diffrn_radiation_wavelength 0.71073
_diffrn_reflns_av_R_equivalents 0.0277
_diffrn_reflns_av_unetI/netI 0.0262
_diffrn_reflns_limit_h_max 15
_diffrn_reflns_limit_h_min -15
_diffrn_reflns_limit_k_max 11
_diffrn_reflns_limit_k_min -11
_diffrn_reflns_limit_l_max 26
_diffrn_reflns_limit_l_min -24
_diffrn_reflns_number 16976
_diffrn_reflns_theta_full 25.242
_diffrn_reflns_theta_max 27.481
_diffrn_reflns_theta_min 2.955
_exptl_absorpt_coefficient_mu 1.237
_exptl_absorpt_correction_T_max 0.928
_exptl_absorpt_correction_T_min 0.749
_exptl_absorpt_correction_type multi-scan
_exptl_absorpt_process_details
;
  [Sheldrick, G.M. (2014). SADABS Bruker AXS Inc., Madison, Wisconsin, USA]
;
_exptl_crystal_colour colourless
_exptl_crystal_density_diffrn 1.452
_exptl_crystal_description prism
_exptl_crystal_F_000 960
_exptl_crystal_size_max 0.480
_exptl_crystal_size_mid 0.350
_exptl_crystal_size_min 0.060
_refine_diff_density_max 0.883
_refine_diff_density_min -0.535
_refine_diff_density_rms 0.123
_refine_ls_extinction_method none
_refine_ls_goodness_of_fit_ref 0.954
_refine_ls_hydrogen_treatment constr
_refine_ls_matrix_type full
_refine_ls_number_parameters 250
_refine_ls_number_reflns 4806
_refine_ls_number_restraints 0
_refine_ls_restrained_S_all 0.954
_refine_ls_R_factor_all 0.0342
_refine_ls_R_factor_gt 0.0297
_refine_ls_shift/su_max 0.002
_refine_ls_shift/su_mean 0.000
_refine_ls_structure_factor_coef Fsqd
_refine_ls_weighting_details 'w=1/[\s^2^(Fo^2^)+(0.0777P)^2^+1.1427P] where P=(Fo^2^+2Fc^2^)/3'
_refine_ls_weighting_scheme calc
_refine_ls_wR_factor_gt 0.0954
_refine_ls_wR_factor_ref 0.1013
_reflns_number_gt 4339
_reflns_number_total 4806
_reflns_threshold_expression >2sigma(I)
_cod_data_source_file c8dt04502j2.cif
_cod_data_source_block MA93
_cod_depositor_comments
;
The following automatic conversions were performed:

'_space_group_crystal_system' value 'Monoclinic' changed to
'monoclinic' according to
/home/data/users/saulius/crontab/automatic-downloads/rss-feeds/RSC/lib/dictionaries/cif_core.dic
dictionary named 'cif_core.dic' version 2.4.2 from 2011-04-26.

Automatic conversion script
Id: cif_fix_values 4973 2017-02-22 13:04:09Z antanas 

 Adding full bibliography for 7048602--7048607.cif.
;
_cod_database_code 7048604

loop_
_space_group_symop_operation_xyz
'x, y, z'
'-x, y+1/2, -z+1/2'
'-x, -y, -z'
'x, -y-1/2, z-1/2'

loop_
_atom_site_label
_atom_site_type_symbol
_atom_site_fract_x
_atom_site_fract_y
_atom_site_fract_z
_atom_site_U_iso_or_equiv
_atom_site_adp_type
_atom_site_occupancy
_atom_site_site_symmetry_order
_atom_site_calc_flag
_atom_site_refinement_flags_posn
_atom_site_refinement_flags_adp
Cu1 Cu 0.43751(2) 0.31743(2) 0.66480(2) 0.01396(9) Uani 1 1 d . .
P1 P 0.27350(3) 0.39713(4) 0.61643(2) 0.00903(11) Uani 1 1 d . .
O1 O 0.58539(11) 0.43180(15) 0.69969(8) 0.0269(3) Uani 1 1 d . .
C2 C 0.69898(16) 0.3879(2) 0.69130(12) 0.0271(4) Uani 1 1 d . .
H2A H 0.7134 0.2873 0.7090 0.041 Uiso 1 1 calc R U
H2B H 0.7540 0.4568 0.7158 0.041 Uiso 1 1 calc R U
H2C H 0.7076 0.3896 0.6434 0.041 Uiso 1 1 calc R U
O11 O 0.52594(12) 0.12304(14) 0.64589(7) 0.0210(3) Uani 1 1 d . .
C12 C 0.55128(17) 0.0721(3) 0.58216(10) 0.0273(4) Uani 1 1 d . .
H12A H 0.4808 0.0374 0.5552 0.041 Uiso 1 1 calc R U
H12B H 0.6064 -0.0098 0.5889 0.041 Uiso 1 1 calc R U
H12C H 0.5841 0.1537 0.5587 0.041 Uiso 1 1 calc R U
C21 C 0.25427(14) 0.36272(19) 0.52303(8) 0.0127(3) Uani 1 1 d . .
C22 C 0.24525(17) 0.19462(19) 0.51036(10) 0.0181(4) Uani 1 1 d . .
H22A H 0.1690 0.1600 0.5176 0.027 Uiso 1 1 calc R U
H22B H 0.3035 0.1432 0.5415 0.027 Uiso 1 1 calc R U
H22C H 0.2575 0.1734 0.4639 0.027 Uiso 1 1 calc R U
C23 C 0.36718(15) 0.4191(2) 0.50078(9) 0.0203(4) Uani 1 1 d . .
H23A H 0.4319 0.3660 0.5258 0.030 Uiso 1 1 calc R U
H23B H 0.3752 0.5258 0.5099 0.030 Uiso 1 1 calc R U
H23C H 0.3660 0.4013 0.4525 0.030 Uiso 1 1 calc R U
C24 C 0.15635(15) 0.4455(2) 0.48053(9) 0.0193(4) Uani 1 1 d . .
H24A H 0.1597 0.4266 0.4327 0.029 Uiso 1 1 calc R U
H24B H 0.1639 0.5523 0.4894 0.029 Uiso 1 1 calc R U
H24C H 0.0828 0.4106 0.4923 0.029 Uiso 1 1 calc R U
C25 C 0.24137(14) 0.59414(18) 0.62379(8) 0.0128(3) Uani 1 1 d . .
C26 C 0.12937(16) 0.6467(2) 0.62056(9) 0.0188(4) Uani 1 1 d . .
H26 H 0.0672 0.5787 0.6156 0.023 Uiso 1 1 calc R U
C27 C 0.10824(19) 0.7985(2) 0.62457(11) 0.0263(4) Uani 1 1 d . .
H27 H 0.0319 0.8340 0.6221 0.032 Uiso 1 1 calc R U
C28 C 0.1982(2) 0.8968(2) 0.63213(11) 0.0297(5) Uani 1 1 d . .
H28 H 0.1835 1.0002 0.6346 0.036 Uiso 1 1 calc R U
C29 C 0.3100(2) 0.8467(2) 0.63627(12) 0.0314(5) Uani 1 1 d . .
H29 H 0.3716 0.9156 0.6419 0.038 Uiso 1 1 calc R U
C30 C 0.33189(17) 0.6951(2) 0.63213(11) 0.0209(4) Uani 1 1 d . .
H30 H 0.4086 0.6605 0.6350 0.025 Uiso 1 1 calc R U
C31 C 0.15627(14) 0.30661(16) 0.65341(9) 0.0106(3) Uani 1 1 d . .
C32 C 0.05453(14) 0.26347(18) 0.61377(9) 0.0132(3) Uani 1 1 d . .
H32 H 0.0438 0.2892 0.5674 0.016 Uiso 1 1 calc R U
C33 C -0.03196(15) 0.18396(18) 0.63969(10) 0.0172(4) Uani 1 1 d . .
C34 C -0.01822(16) 0.1529(2) 0.70791(11) 0.0218(4) Uani 1 1 d . .
H34 H -0.0767 0.1013 0.7267 0.026 Uiso 1 1 calc R U
C35 C 0.08034(16) 0.1966(2) 0.74896(10) 0.0193(4) Uani 1 1 d . .
H35 H 0.0881 0.1759 0.7958 0.023 Uiso 1 1 calc R U
C36 C 0.16810(14) 0.27037(18) 0.72248(8) 0.0126(3) Uani 1 1 d . .
C37 C -0.13607(16) 0.1328(2) 0.59295(11) 0.0267(4) Uani 1 1 d . .
H37A H -0.1769 0.0571 0.6155 0.040 Uiso 1 1 calc R U
H37B H -0.1119 0.0907 0.5521 0.040 Uiso 1 1 calc R U
H37C H -0.1869 0.2176 0.5809 0.040 Uiso 1 1 calc R U
S1 S 0.29299(4) 0.31392(4) 0.78051(2) 0.01394(11) Uani 1 1 d . .
O38 O 0.31208(12) 0.47249(14) 0.77234(7) 0.0203(3) Uani 1 1 d . .
O39 O 0.26726(13) 0.27153(17) 0.84635(7) 0.0242(3) Uani 1 1 d . .
O40 O 0.38745(11) 0.22465(14) 0.75966(6) 0.0169(3) Uani 1 1 d . .

loop_
_atom_site_aniso_label
_atom_site_aniso_U_11
_atom_site_aniso_U_22
_atom_site_aniso_U_33
_atom_site_aniso_U_23
_atom_site_aniso_U_13
_atom_site_aniso_U_12
Cu1 0.01074(13) 0.01627(14) 0.01417(14) 0.00069(7) -0.00083(9) 0.00270(7)
P1 0.00856(19) 0.00853(19) 0.0099(2) 0.00095(14) 0.00076(14) -0.00039(13)
O1 0.0124(6) 0.0194(7) 0.0475(9) -0.0119(6) -0.0013(6) -0.0010(5)
C2 0.0160(9) 0.0243(10) 0.0411(12) -0.0039(8) 0.0043(8) -0.0013(7)
O11 0.0240(7) 0.0182(6) 0.0196(7) -0.0056(5) -0.0021(5) 0.0087(5)
C12 0.0228(9) 0.0375(11) 0.0214(10) -0.0056(8) 0.0025(7) 0.0116(8)
C21 0.0122(7) 0.0155(8) 0.0107(7) 0.0013(6) 0.0020(6) 0.0002(6)
C22 0.0228(9) 0.0171(8) 0.0150(9) -0.0044(6) 0.0053(7) 0.0002(6)
C23 0.0170(8) 0.0287(9) 0.0164(9) 0.0033(7) 0.0064(7) -0.0034(7)
C24 0.0167(8) 0.0269(9) 0.0133(8) 0.0044(7) -0.0013(6) 0.0033(7)
C25 0.0173(8) 0.0089(7) 0.0122(7) 0.0015(6) 0.0019(6) -0.0001(6)
C26 0.0199(9) 0.0145(8) 0.0222(9) 0.0009(7) 0.0033(7) 0.0023(7)
C27 0.0321(11) 0.0180(9) 0.0301(11) 0.0037(8) 0.0092(9) 0.0112(8)
C28 0.0491(13) 0.0103(8) 0.0313(11) 0.0018(7) 0.0112(10) 0.0053(8)
C29 0.0431(13) 0.0139(8) 0.0379(12) -0.0011(8) 0.0081(10) -0.0107(8)
C30 0.0206(9) 0.0153(8) 0.0266(10) 0.0010(7) 0.0023(7) -0.0047(6)
C31 0.0118(7) 0.0087(7) 0.0120(8) -0.0005(5) 0.0037(6) 0.0001(5)
C32 0.0127(7) 0.0111(7) 0.0160(8) -0.0003(6) 0.0024(6) -0.0004(6)
C33 0.0125(8) 0.0128(8) 0.0269(10) -0.0038(6) 0.0045(7) -0.0026(6)
C34 0.0180(9) 0.0203(8) 0.0291(10) 0.0030(8) 0.0113(7) -0.0050(7)
C35 0.0197(9) 0.0214(9) 0.0183(9) 0.0026(7) 0.0083(7) -0.0011(7)
C36 0.0145(7) 0.0110(7) 0.0129(8) -0.0009(6) 0.0034(6) 0.0010(6)
C37 0.0156(9) 0.0286(10) 0.0354(12) -0.0041(9) 0.0020(8) -0.0088(8)
S1 0.0189(2) 0.0134(2) 0.0092(2) 0.00000(13) 0.00074(16) -0.00060(14)
O38 0.0273(7) 0.0136(6) 0.0184(6) -0.0026(5) -0.0034(5) -0.0026(5)
O39 0.0324(8) 0.0301(7) 0.0105(6) 0.0019(5) 0.0045(5) -0.0015(6)
O40 0.0171(6) 0.0171(6) 0.0162(6) 0.0042(5) 0.0008(5) 0.0026(5)

loop_
_atom_type_symbol
_atom_type_description
_atom_type_scat_dispersion_real
_atom_type_scat_dispersion_imag
_atom_type_scat_source
C C 0.0033 0.0016 'International Tables Vol C Tables 4.2.6.8 and 6.1.1.4'
H H 0.0000 0.0000 'International Tables Vol C Tables 4.2.6.8 and 6.1.1.4'
P P 0.1023 0.0942 'International Tables Vol C Tables 4.2.6.8 and 6.1.1.4'
Cu Cu 0.3201 1.2651 'International Tables Vol C Tables 4.2.6.8 and 6.1.1.4'
O O 0.0106 0.0060 'International Tables Vol C Tables 4.2.6.8 and 6.1.1.4'
S S 0.1246 0.1234 'International Tables Vol C Tables 4.2.6.8 and 6.1.1.4'

loop_
_geom_angle_atom_site_label_1
_geom_angle_atom_site_label_2
_geom_angle_atom_site_label_3
_geom_angle
O1 Cu1 O11 93.46(5)
O1 Cu1 P1 130.45(4)
O11 Cu1 P1 129.12(4)
O1 Cu1 O40 101.89(6)
O11 Cu1 O40 92.09(5)
P1 Cu1 O40 100.60(3)
C25 P1 C31 102.86(7)
C25 P1 C21 104.01(8)
C31 P1 C21 109.34(7)
C25 P1 Cu1 117.95(6)
C31 P1 Cu1 110.20(5)
C21 P1 Cu1 111.85(5)
C2 O1 Cu1 125.78(12)
O1 C2 H2A 109.5
O1 C2 H2B 109.5
H2A C2 H2B 109.5
O1 C2 H2C 109.5
H2A C2 H2C 109.5
H2B C2 H2C 109.5
C12 O11 Cu1 126.81(12)
O11 C12 H12A 109.5
O11 C12 H12B 109.5
H12A C12 H12B 109.5
O11 C12 H12C 109.5
H12A C12 H12C 109.5
H12B C12 H12C 109.5
C24 C21 C22 110.93(14)
C24 C21 C23 107.03(14)
C22 C21 C23 108.61(15)
C24 C21 P1 117.02(12)
C22 C21 P1 108.86(12)
C23 C21 P1 103.90(11)
C21 C22 H22A 109.5
C21 C22 H22B 109.5
H22A C22 H22B 109.5
C21 C22 H22C 109.5
H22A C22 H22C 109.5
H22B C22 H22C 109.5
C21 C23 H23A 109.5
C21 C23 H23B 109.5
H23A C23 H23B 109.5
C21 C23 H23C 109.5
H23A C23 H23C 109.5
H23B C23 H23C 109.5
C21 C24 H24A 109.5
C21 C24 H24B 109.5
H24A C24 H24B 109.5
C21 C24 H24C 109.5
H24A C24 H24C 109.5
H24B C24 H24C 109.5
C30 C25 C26 119.20(16)
C30 C25 P1 118.68(13)
C26 C25 P1 122.12(13)
C27 C26 C25 120.36(18)
C27 C26 H26 119.8
C25 C26 H26 119.8
C28 C27 C26 119.79(19)
C28 C27 H27 120.1
C26 C27 H27 120.1
C27 C28 C29 120.76(18)
C27 C28 H28 119.6
C29 C28 H28 119.6
C28 C29 C30 119.8(2)
C28 C29 H29 120.1
C30 C29 H29 120.1
C29 C30 C25 120.05(19)
C29 C30 H30 120.0
C25 C30 H30 120.0
C32 C31 C36 117.18(15)
C32 C31 P1 121.64(13)
C36 C31 P1 121.09(13)
C31 C32 C33 122.72(16)
C31 C32 H32 118.6
C33 C32 H32 118.6
C34 C33 C32 118.39(17)
C34 C33 C37 121.90(17)
C32 C33 C37 119.70(18)
C33 C34 C35 120.43(17)
C33 C34 H34 119.8
C35 C34 H34 119.8
C34 C35 C36 120.95(18)
C34 C35 H35 119.5
C36 C35 H35 119.5
C35 C36 C31 120.25(16)
C35 C36 S1 116.33(14)
C31 C36 S1 123.42(13)
C33 C37 H37A 109.5
C33 C37 H37B 109.5
H37A C37 H37B 109.5
C33 C37 H37C 109.5
H37A C37 H37C 109.5
H37B C37 H37C 109.5
O39 S1 O38 114.57(8)
O39 S1 O40 111.92(8)
O38 S1 O40 111.54(8)
O39 S1 C36 106.30(8)
O38 S1 C36 105.47(8)
O40 S1 C36 106.33(8)
S1 O40 Cu1 109.48(7)

loop_
_geom_bond_atom_site_label_1
_geom_bond_atom_site_label_2
_geom_bond_distance
Cu1 O1 2.0639(13)
Cu1 O11 2.0975(13)
Cu1 P1 2.1652(4)
Cu1 O40 2.2286(13)
P1 C25 1.8241(16)
P1 C31 1.8435(17)
P1 C21 1.8822(17)
O1 C2 1.427(2)
C2 H2A 0.9800
C2 H2B 0.9800
C2 H2C 0.9800
O11 C12 1.427(2)
C12 H12A 0.9800
C12 H12B 0.9800
C12 H12C 0.9800
C21 C24 1.533(2)
C21 C22 1.536(2)
C21 C23 1.545(2)
C22 H22A 0.9800
C22 H22B 0.9800
C22 H22C 0.9800
C23 H23A 0.9800
C23 H23B 0.9800
C23 H23C 0.9800
C24 H24A 0.9800
C24 H24B 0.9800
C24 H24C 0.9800
C25 C30 1.394(2)
C25 C26 1.396(2)
C26 C27 1.394(3)
C26 H26 0.9500
C27 C28 1.373(3)
C27 H27 0.9500
C28 C29 1.384(3)
C28 H28 0.9500
C29 C30 1.394(3)
C29 H29 0.9500
C30 H30 0.9500
C31 C32 1.402(2)
C31 C36 1.412(2)
C32 C33 1.402(2)
C32 H32 0.9500
C33 C34 1.384(3)
C33 C37 1.512(3)
C34 C35 1.387(3)
C34 H34 0.9500
C35 C36 1.393(2)
C35 H35 0.9500
C36 S1 1.7928(17)
C37 H37A 0.9800
C37 H37B 0.9800
C37 H37C 0.9800
S1 O39 1.4452(14)
S1 O38 1.4582(13)
S1 O40 1.4782(13)

loop_
_geom_torsion_atom_site_label_1
_geom_torsion_atom_site_label_2
_geom_torsion_atom_site_label_3
_geom_torsion_atom_site_label_4
_geom_torsion
C25 P1 C21 C24 -37.36(14)
C31 P1 C21 C24 71.95(14)
Cu1 P1 C21 C24 -165.71(11)
C25 P1 C21 C22 -164.08(12)
C31 P1 C21 C22 -54.77(13)
Cu1 P1 C21 C22 67.57(12)
C25 P1 C21 C23 80.33(12)
C31 P1 C21 C23 -170.36(11)
Cu1 P1 C21 C23 -48.02(12)
C31 P1 C25 C30 149.35(15)
C21 P1 C25 C30 -96.63(15)
Cu1 P1 C25 C30 27.88(17)
C31 P1 C25 C26 -31.41(17)
C21 P1 C25 C26 82.60(16)
Cu1 P1 C25 C26 -152.88(13)
C30 C25 C26 C27 1.0(3)
P1 C25 C26 C27 -178.25(15)
C25 C26 C27 C28 -0.4(3)
C26 C27 C28 C29 -0.4(3)
C27 C28 C29 C30 0.6(4)
C28 C29 C30 C25 0.0(3)
C26 C25 C30 C29 -0.8(3)
P1 C25 C30 C29 178.44(17)
C25 P1 C31 C32 91.91(14)
C21 P1 C31 C32 -18.17(15)
Cu1 P1 C31 C32 -141.49(12)
C25 P1 C31 C36 -91.70(14)
C21 P1 C31 C36 158.22(13)
Cu1 P1 C31 C36 34.90(14)
C36 C31 C32 C33 -1.8(2)
P1 C31 C32 C33 174.75(13)
C31 C32 C33 C34 3.0(3)
C31 C32 C33 C37 -176.15(16)
C32 C33 C34 C35 -1.6(3)
C37 C33 C34 C35 177.57(18)
C33 C34 C35 C36 -1.0(3)
C34 C35 C36 C31 2.2(3)
C34 C35 C36 S1 -177.60(15)
C32 C31 C36 C35 -0.9(2)
P1 C31 C36 C35 -177.40(13)
C32 C31 C36 S1 178.97(12)
P1 C31 C36 S1 2.4(2)
C35 C36 S1 O39 -5.41(16)
C31 C36 S1 O39 174.76(14)
C35 C36 S1 O38 -127.45(14)
C31 C36 S1 O38 52.72(16)
C35 C36 S1 O40 113.99(14)
C31 C36 S1 O40 -65.84(15)
O39 S1 O40 Cu1 -172.20(7)
O38 S1 O40 Cu1 -42.36(9)
C36 S1 O40 Cu1 72.13(8)
